data_7120653
loop_
_publ_author_name
'Lei, Zuhai'
'Yue, Ping'
'Wang, Xueli'
'Li, Xinran'
'Li, Yi'
'He, Haihong'
'Luo, Xiao'
'Meng, Xiangming'
'Chen, Jinquan'
'Qian, Xu Hong'
'Yang, Youjun C.'

_publ_section_title
;
 TPZ, a bright centrosymmetric two-photon scaffold for bioimaging
;
_journal_name_full 'Chem. Commun.'
_journal_paper_doi 10.1039/C7CC06031A
_journal_year 2017
_chemical_formula_moiety 'C34 H18 F2 O2, 0.5(C H2 Cl2)'
_chemical_formula_sum 'C34.5 H19 Cl F2 O2'
_chemical_formula_weight 538.95
_chemical_name_systematic
;
 ?
;
_space_group_crystal_system monoclinic
_space_group_IT_number 14
_space_group_name_Hall '-P 2yn'
_space_group_name_H-M_alt 'P 1 21/n 1'
_symmetry_space_group_name_Hall '-P 2yn'
_symmetry_space_group_name_H-M 'P 1 21/n 1'
_atom_sites_solution_hydrogens mixed
_atom_sites_solution_primary direct
_audit_creation_date 2015-10-20
_audit_creation_method
;
Olex2 1.2
(compiled 2014.07.22 svn.r2960 for OlexSys, GUI svn.r4862)
;
_audit_update_record
;
2017-08-01 deposited with the CCDC.
2017-09-13 downloaded from the CCDC.
;
_cell_angle_alpha 90
_cell_angle_beta 109.866(5)
_cell_angle_gamma 90
_cell_formula_units_Z 4
_cell_length_a 11.558(3)
_cell_length_b 16.573(5)
_cell_length_c 13.868(4)
_cell_measurement_reflns_used 2474
_cell_measurement_temperature 296(2)
_cell_measurement_theta_max 27.77
_cell_measurement_theta_min 2.24
_cell_volume 2498.3(12)
_computing_cell_refinement 'SAINT v7.68A (Bruker, 2009)'
_computing_data_reduction 'SAINT v7.68A (Bruker, 2009)'
_computing_molecular_graphics 'Olex2 (Dolomanov et al., 2009)'
_computing_publication_material 'Olex2 (Dolomanov et al., 2009)'
_computing_structure_refinement 'XL (Sheldrick, 2008)'
_computing_structure_solution 'ShelXS (Sheldrick, 2008)'
_diffrn_ambient_temperature 296.15
_diffrn_measured_fraction_theta_full 1.000
_diffrn_measured_fraction_theta_max 1.000
_diffrn_measurement_device_type 'Bruker APEX-II CCD'
_diffrn_measurement_method '\f and \w scans'
_diffrn_radiation_monochromator graphite
_diffrn_radiation_type MoK\a
_diffrn_radiation_wavelength 0.71073
_diffrn_reflns_av_R_equivalents 0.0531
_diffrn_reflns_av_unetI/netI 0.0633
_diffrn_reflns_Laue_measured_fraction_full 1.000
_diffrn_reflns_Laue_measured_fraction_max 1.000
_diffrn_reflns_limit_h_max 16
_diffrn_reflns_limit_h_min -16
_diffrn_reflns_limit_k_max 20
_diffrn_reflns_limit_k_min -23
_diffrn_reflns_limit_l_max 17
_diffrn_reflns_limit_l_min -19
_diffrn_reflns_number 25347
_diffrn_reflns_point_group_measured_fraction_full 1.000
_diffrn_reflns_point_group_measured_fraction_max 1.000
_diffrn_reflns_theta_full 26.000
_diffrn_reflns_theta_max 26.999
_diffrn_reflns_theta_min 1.987
_diffrn_standards_number 0
_exptl_absorpt_coefficient_mu 0.201
_exptl_absorpt_correction_T_max 0.7461
_exptl_absorpt_correction_T_min 0.6586
_exptl_absorpt_correction_type multi-scan
_exptl_absorpt_process_details
;
SADABS-2008/1 (Bruker,2008) was used for absorption correction.
wR2(int) was 0.0548 before and 0.0433 after correction.
The Ratio of minimum to maximum transmission is 0.8827.
The \l/2 correction factor is 0.0015.
;
_exptl_crystal_colour colourless
_exptl_crystal_colour_primary colourless
_exptl_crystal_density_diffrn 1.433
_exptl_crystal_description block
_exptl_crystal_F_000 1108
_exptl_crystal_size_max 0.3
_exptl_crystal_size_mid 0.25
_exptl_crystal_size_min 0.2
_refine_diff_density_max 0.307
_refine_diff_density_min -0.199
_refine_diff_density_rms 0.036
_refine_ls_extinction_coef 0.0048(9)
_refine_ls_extinction_expression Fc^*^=kFc[1+0.001xFc^2^\l^3^/sin(2\q)]^-1/4^
_refine_ls_extinction_method SHELXL
_refine_ls_goodness_of_fit_ref 1.040
_refine_ls_hydrogen_treatment constr
_refine_ls_matrix_type full
_refine_ls_number_parameters 371
_refine_ls_number_reflns 5459
_refine_ls_number_restraints 0
_refine_ls_restrained_S_all 1.040
_refine_ls_R_factor_all 0.1182
_refine_ls_R_factor_gt 0.0519
_refine_ls_shift/su_max 0.002
_refine_ls_shift/su_mean 0.000
_refine_ls_structure_factor_coef Fsqd
_refine_ls_weighting_details 'w=1/[\s^2^(Fo^2^)+(0.0828P)^2^] where P=(Fo^2^+2Fc^2^)/3'
_refine_ls_weighting_scheme calc
_refine_ls_wR_factor_gt 0.1358
_refine_ls_wR_factor_ref 0.1760
_reflns_Friedel_coverage 0.000
_reflns_number_gt 2688
_reflns_number_total 5459
_reflns_threshold_expression 'I > 2\s(I)'
_cod_data_source_file c7cc06031a2.cif
_cod_data_source_block mo_dm15781_0m
_cod_original_cell_volume 2498.4(12)
_cod_original_formula_sum 'C34.50 H19 Cl F2 O2'
_cod_database_code 7120653
_shelxl_version_number 2014-3
_shelx_space_group_comment
;
The symmetry employed for this shelxl refinement is uniquely defined
by the following loop, which should always be used as a source of
symmetry information in preference to the above space-group names.
They are only intended as comments.
;
_shelx_estimated_absorpt_t_max 0.961
_shelx_estimated_absorpt_t_min 0.942
_olex2_refinement_description
;
1. Fixed Uiso
 At 1.2 times of:
  All C(H) groups, All C(H,H) groups
2. Others
 Fixed Sof: Cl1(0.5) Cl2(0.5) C35(0.5) H35A(0.5) H35B(0.5)
3.a Riding coordinates:
 C35(H35A,H35B)
3.b Aromatic/amide H refined with riding coordinates:
 C2(H2), C3(H3), C4(H4), C5(H5), C8(H8), C9(H9), C10(H10), C11(H11), C15(H15),
 C17(H17), C19(H19), C20(H20), C22(H22), C26(H26), C28(H28), C29(H29), C31(H31),
  C33(H33)
;
_olex2_submission_special_instructions 'No special instructions were received'

loop_
_space_group_symop_operation_xyz
'x, y, z'
'-x+1/2, y+1/2, -z+1/2'
'-x, -y, -z'
'x-1/2, -y-1/2, z-1/2'

loop_
_atom_site_label
_atom_site_type_symbol
_atom_site_fract_x
_atom_site_fract_y
_atom_site_fract_z
_atom_site_U_iso_or_equiv
_atom_site_adp_type
_atom_site_occupancy
_atom_site_site_symmetry_order
_atom_site_calc_flag
_atom_site_refinement_flags_posn
_atom_site_refinement_flags_occupancy
F1 F -0.16956(16) 0.20713(10) 0.18377(15) 0.1047(7) Uani 1 1 d . .
F2 F 0.87317(17) 0.20883(11) -0.17931(15) 0.1056(6) Uani 1 1 d . .
O1 O 0.36781(19) 0.00978(9) 0.04138(13) 0.0836(6) Uani 1 1 d . .
O2 O 0.35962(18) 0.44148(9) 0.01418(16) 0.0885(7) Uani 1 1 d . .
C1 C 0.3014(2) 0.04324(13) -0.05090(17) 0.0525(6) Uani 1 1 d . .
C2 C 0.2395(2) -0.01128(14) -0.1256(2) 0.0666(7) Uani 1 1 d . .
H2 H 0.2453 -0.0662 -0.1111 0.080 Uiso 1 1 calc R .
C3 C 0.1706(2) 0.01477(17) -0.2196(2) 0.0702(8) Uani 1 1 d . .
H3 H 0.1272 -0.0219 -0.2697 0.084 Uiso 1 1 calc R .
C4 C 0.1649(3) 0.09641(18) -0.2410(2) 0.0775(8) Uani 1 1 d . .
H4 H 0.1187 0.1150 -0.3060 0.093 Uiso 1 1 calc R .
C5 C 0.2274(2) 0.14979(15) -0.16616(18) 0.0674(7) Uani 1 1 d . .
H5 H 0.2234 0.2046 -0.1815 0.081 Uiso 1 1 calc R .
C6 C 0.29617(19) 0.12484(12) -0.06872(15) 0.0441(5) Uani 1 1 d . .
C7 C 0.4375(2) 0.05888(13) 0.11834(16) 0.0510(6) Uani 1 1 d . .
C8 C 0.5072(3) 0.01931(14) 0.20673(19) 0.0667(7) Uani 1 1 d . .
H8 H 0.5043 -0.0366 0.2104 0.080 Uiso 1 1 calc R .
C9 C 0.5798(2) 0.06234(16) 0.28812(19) 0.0642(7) Uani 1 1 d . .
H9 H 0.6277 0.0361 0.3475 0.077 Uiso 1 1 calc R .
C10 C 0.5818(2) 0.14460(16) 0.28206(18) 0.0713(8) Uani 1 1 d . .
H10 H 0.6305 0.1744 0.3379 0.086 Uiso 1 1 calc R .
C11 C 0.5128(2) 0.18321(14) 0.19461(17) 0.0664(7) Uani 1 1 d . .
H11 H 0.5156 0.2392 0.1917 0.080 Uiso 1 1 calc R .
C12 C 0.43889(19) 0.14096(12) 0.11028(15) 0.0419(5) Uani 1 1 d . .
C13 C 0.36174(19) 0.18635(11) 0.01399(15) 0.0403(5) Uani 1 1 d . .
C14 C 0.2659(2) 0.23650(12) 0.04137(15) 0.0430(5) Uani 1 1 d . .
C15 C 0.1792(2) 0.19759(13) 0.07061(17) 0.0525(6) Uani 1 1 d . .
H15 H 0.1802 0.1415 0.0731 0.063 Uiso 1 1 calc R .
C16 C 0.0879(2) 0.23956(14) 0.09728(16) 0.0526(6) Uani 1 1 d . .
C17 C -0.0004(2) 0.19964(15) 0.1293(2) 0.0669(7) Uani 1 1 d . .
H17 H -0.0003 0.1437 0.1348 0.080 Uiso 1 1 calc R .
C18 C -0.0853(2) 0.24468(18) 0.1519(2) 0.0715(8) Uani 1 1 d . .
C19 C -0.0910(3) 0.32794(18) 0.1450(2) 0.0735(8) Uani 1 1 d . .
H19 H -0.1519 0.3563 0.1603 0.088 Uiso 1 1 calc R .
C20 C -0.0065(3) 0.36728(16) 0.11550(19) 0.0689(7) Uani 1 1 d . .
H20 H -0.0094 0.4233 0.1108 0.083 Uiso 1 1 calc R .
C21 C 0.0867(2) 0.32472(14) 0.09158(16) 0.0535(6) Uani 1 1 d . .
C22 C 0.1776(2) 0.36378(13) 0.06462(17) 0.0549(6) Uani 1 1 d . .
H22 H 0.1784 0.4199 0.0631 0.066 Uiso 1 1 calc R .
C23 C 0.2667(2) 0.32172(12) 0.04006(15) 0.0460(5) Uani 1 1 d . .
C24 C 0.3588(2) 0.36770(12) 0.01142(16) 0.0530(6) Uani 1 1 d . .
C25 C 0.4485(2) 0.32266(12) -0.02114(15) 0.0458(5) Uani 1 1 d . .
C26 C 0.5328(2) 0.36532(13) -0.05100(16) 0.0533(6) Uani 1 1 d . .
H26 H 0.5316 0.4214 -0.0490 0.064 Uiso 1 1 calc R .
C27 C 0.6199(2) 0.32694(14) -0.08413(17) 0.0548(6) Uani 1 1 d . .
C28 C 0.7067(3) 0.36990(17) -0.11559(19) 0.0699(7) Uani 1 1 d . .
H28 H 0.7064 0.4260 -0.1146 0.084 Uiso 1 1 calc R .
C29 C 0.7901(3) 0.33066(19) -0.1471(2) 0.0777(8) Uani 1 1 d . .
H29 H 0.8469 0.3591 -0.1679 0.093 Uiso 1 1 calc R .
C30 C 0.7888(3) 0.24677(19) -0.1477(2) 0.0732(8) Uani 1 1 d . .
C31 C 0.7091(2) 0.20127(16) -0.11895(19) 0.0654(7) Uani 1 1 d . .
H31 H 0.7120 0.1452 -0.1209 0.079 Uiso 1 1 calc R .
C32 C 0.6211(2) 0.24118(14) -0.08587(16) 0.0519(6) Uani 1 1 d . .
C33 C 0.5343(2) 0.19845(13) -0.05453(16) 0.0505(6) Uani 1 1 d . .
H33 H 0.5349 0.1424 -0.0556 0.061 Uiso 1 1 calc R .
C34 C 0.4492(2) 0.23736(12) -0.02263(15) 0.0436(5) Uani 1 1 d . .
Cl1 Cl 0.1512(2) -0.01024(11) 0.17649(15) 0.1211(7) Uani 0.5 1 d . P
Cl2 Cl -0.0268(2) 0.01395(13) -0.02712(16) 0.0908(7) Uani 0.5 1 d . P
C35 C 0.0373(7) -0.0550(4) 0.0757(6) 0.103(3) Uani 0.5 1 d . P
H35A H -0.0266 -0.0739 0.0997 0.123 Uiso 0.5 1 d R P
H35B H 0.0709 -0.1006 0.0517 0.123 Uiso 0.5 1 d R P

loop_
_atom_site_aniso_label
_atom_site_aniso_U_11
_atom_site_aniso_U_22
_atom_site_aniso_U_33
_atom_site_aniso_U_23
_atom_site_aniso_U_13
_atom_site_aniso_U_12
F1 0.0908(13) 0.0960(13) 0.1530(17) -0.0474(11) 0.0750(13) -0.0282(10)
F2 0.0956(13) 0.1151(15) 0.1310(15) 0.0040(11) 0.0711(13) 0.0003(11)
O1 0.1301(17) 0.0329(9) 0.0604(11) 0.0005(8) -0.0033(11) -0.0082(9)
O2 0.1162(16) 0.0319(9) 0.1349(18) -0.0063(10) 0.0653(15) -0.0054(10)
C1 0.0591(15) 0.0420(12) 0.0526(14) -0.0055(11) 0.0141(12) -0.0047(11)
C2 0.0782(19) 0.0450(13) 0.0700(17) -0.0175(13) 0.0166(15) -0.0152(13)
C3 0.0617(17) 0.0728(18) 0.0676(18) -0.0298(15) 0.0111(15) -0.0135(14)
C4 0.0740(19) 0.082(2) 0.0565(16) -0.0166(14) -0.0045(14) 0.0074(16)
C5 0.0761(18) 0.0532(15) 0.0557(15) -0.0065(12) 0.0001(14) 0.0092(13)
C6 0.0459(13) 0.0400(11) 0.0439(12) -0.0041(9) 0.0119(11) 0.0012(10)
C7 0.0625(15) 0.0378(12) 0.0474(13) 0.0015(10) 0.0118(11) -0.0014(11)
C8 0.090(2) 0.0437(13) 0.0578(16) 0.0119(12) 0.0138(15) 0.0050(13)
C9 0.0618(17) 0.0716(17) 0.0504(14) 0.0205(13) 0.0075(13) 0.0005(14)
C10 0.0764(19) 0.0707(18) 0.0463(14) 0.0098(13) -0.0057(13) -0.0242(14)
C11 0.0837(19) 0.0467(13) 0.0509(14) 0.0053(11) -0.0006(14) -0.0173(13)
C12 0.0444(12) 0.0373(11) 0.0420(11) 0.0015(9) 0.0121(10) -0.0020(9)
C13 0.0466(12) 0.0284(9) 0.0415(11) -0.0002(9) 0.0092(10) -0.0021(9)
C14 0.0495(13) 0.0361(11) 0.0364(11) -0.0042(9) 0.0057(10) 0.0008(10)
C15 0.0582(15) 0.0354(11) 0.0628(15) -0.0095(11) 0.0189(13) -0.0028(11)
C16 0.0554(15) 0.0481(13) 0.0498(13) -0.0140(11) 0.0120(12) -0.0028(11)
C17 0.0652(17) 0.0545(15) 0.0841(19) -0.0254(13) 0.0293(15) -0.0117(13)
C18 0.0642(18) 0.0787(19) 0.0767(18) -0.0336(15) 0.0303(15) -0.0192(15)
C19 0.0670(18) 0.080(2) 0.0742(18) -0.0244(15) 0.0256(16) 0.0069(16)
C20 0.083(2) 0.0589(15) 0.0675(17) -0.0095(13) 0.0288(16) 0.0144(15)
C21 0.0648(16) 0.0496(13) 0.0423(13) -0.0118(10) 0.0134(12) 0.0057(12)
C22 0.0785(17) 0.0349(11) 0.0518(14) -0.0025(10) 0.0227(13) 0.0057(12)
C23 0.0611(15) 0.0338(11) 0.0383(11) -0.0024(9) 0.0105(11) 0.0008(10)
C24 0.0716(16) 0.0326(11) 0.0506(13) -0.0017(10) 0.0151(12) -0.0019(11)
C25 0.0570(14) 0.0359(11) 0.0385(11) 0.0002(9) 0.0086(11) -0.0030(10)
C26 0.0702(16) 0.0380(12) 0.0485(13) 0.0027(10) 0.0158(13) -0.0097(12)
C27 0.0644(16) 0.0512(14) 0.0433(12) 0.0026(11) 0.0111(12) -0.0105(12)
C28 0.080(2) 0.0660(16) 0.0659(17) 0.0035(13) 0.0279(16) -0.0215(15)
C29 0.078(2) 0.090(2) 0.0708(18) 0.0022(16) 0.0323(16) -0.0243(18)
C30 0.0657(18) 0.089(2) 0.0701(18) 0.0047(16) 0.0301(15) -0.0042(16)
C31 0.0680(18) 0.0647(16) 0.0657(16) 0.0021(13) 0.0254(15) -0.0031(14)
C32 0.0571(15) 0.0532(14) 0.0423(12) 0.0029(11) 0.0130(11) -0.0059(12)
C33 0.0605(15) 0.0391(12) 0.0491(13) 0.0030(10) 0.0152(12) 0.0003(11)
C34 0.0530(13) 0.0341(11) 0.0372(11) 0.0021(9) 0.0069(10) -0.0022(10)
Cl1 0.1558(19) 0.0827(11) 0.1036(13) -0.0197(10) 0.0165(13) -0.0131(11)
Cl2 0.098(2) 0.0698(18) 0.101(2) -0.0095(14) 0.0289(16) -0.0079(14)
C35 0.107(6) 0.067(5) 0.122(7) 0.017(4) 0.024(5) -0.004(4)

loop_
_atom_type_symbol
_atom_type_description
_atom_type_scat_dispersion_real
_atom_type_scat_dispersion_imag
_atom_type_scat_source
C C 0.0033 0.0016 'International Tables Vol C Tables 4.2.6.8 and 6.1.1.4'
H H 0.0000 0.0000 'International Tables Vol C Tables 4.2.6.8 and 6.1.1.4'
Cl Cl 0.1484 0.1585 'International Tables Vol C Tables 4.2.6.8 and 6.1.1.4'
F F 0.0171 0.0103 'International Tables Vol C Tables 4.2.6.8 and 6.1.1.4'
O O 0.0106 0.0060 'International Tables Vol C Tables 4.2.6.8 and 6.1.1.4'

loop_
_geom_angle_atom_site_label_1
_geom_angle_atom_site_label_2
_geom_angle_atom_site_label_3
_geom_angle
_geom_angle_site_symmetry_1
_geom_angle_site_symmetry_3
C1 O1 C7 118.98(17) . .
O1 C1 C2 114.9(2) . .
O1 C1 C6 123.03(19) . .
C6 C1 C2 122.1(2) . .
C1 C2 H2 119.9 . .
C3 C2 C1 120.2(2) . .
C3 C2 H2 119.9 . .
C2 C3 H3 120.3 . .
C2 C3 C4 119.4(2) . .
C4 C3 H3 120.3 . .
C3 C4 H4 120.1 . .
C5 C4 C3 119.7(3) . .
C5 C4 H4 120.1 . .
C4 C5 H5 119.0 . .
C4 C5 C6 122.0(2) . .
C6 C5 H5 119.0 . .
C1 C6 C5 116.6(2) . .
C1 C6 C13 122.78(19) . .
C5 C6 C13 120.61(19) . .
O1 C7 C8 114.9(2) . .
O1 C7 C12 123.4(2) . .
C12 C7 C8 121.7(2) . .
C7 C8 H8 120.1 . .
C9 C8 C7 119.8(2) . .
C9 C8 H8 120.1 . .
C8 C9 H9 120.3 . .
C8 C9 C10 119.4(2) . .
C10 C9 H9 120.3 . .
C9 C10 H10 119.8 . .
C11 C10 C9 120.4(2) . .
C11 C10 H10 119.8 . .
C10 C11 H11 119.3 . .
C10 C11 C12 121.4(2) . .
C12 C11 H11 119.3 . .
C7 C12 C11 117.2(2) . .
C7 C12 C13 122.84(19) . .
C11 C12 C13 119.97(18) . .
C6 C13 C14 109.37(16) . .
C6 C13 C34 109.52(16) . .
C12 C13 C6 108.70(16) . .
C12 C13 C14 107.86(15) . .
C12 C13 C34 107.86(16) . .
C34 C13 C14 113.40(16) . .
C15 C14 C13 118.89(18) . .
C15 C14 C23 119.1(2) . .
C23 C14 C13 122.02(19) . .
C14 C15 H15 118.9 . .
C14 C15 C16 122.3(2) . .
C16 C15 H15 118.9 . .
C17 C16 C15 122.4(2) . .
C17 C16 C21 119.5(2) . .
C21 C16 C15 118.1(2) . .
C16 C17 H17 120.8 . .
C18 C17 C16 118.3(2) . .
C18 C17 H17 120.8 . .
F1 C18 C17 118.8(3) . .
F1 C18 C19 117.4(3) . .
C17 C18 C19 123.7(3) . .
C18 C19 H19 120.6 . .
C20 C19 C18 118.8(3) . .
C20 C19 H19 120.6 . .
C19 C20 H20 119.5 . .
C19 C20 C21 121.1(3) . .
C21 C20 H20 119.5 . .
C16 C21 C20 118.5(2) . .
C22 C21 C16 119.1(2) . .
C22 C21 C20 122.4(2) . .
C21 C22 H22 119.1 . .
C23 C22 C21 121.9(2) . .
C23 C22 H22 119.1 . .
C14 C23 C24 122.1(2) . .
C22 C23 C14 119.5(2) . .
C22 C23 C24 118.37(19) . .
O2 C24 C23 120.6(2) . .
O2 C24 C25 121.3(2) . .
C25 C24 C23 118.14(18) . .
C26 C25 C24 118.5(2) . .
C26 C25 C34 120.1(2) . .
C34 C25 C24 121.4(2) . .
C25 C26 H26 119.0 . .
C25 C26 C27 122.0(2) . .
C27 C26 H26 119.0 . .
C26 C27 C28 122.6(2) . .
C26 C27 C32 118.3(2) . .
C28 C27 C32 119.1(2) . .
C27 C28 H28 119.5 . .
C29 C28 C27 121.0(3) . .
C29 C28 H28 119.5 . .
C28 C29 H29 120.8 . .
C28 C29 C30 118.4(3) . .
C30 C29 H29 120.8 . .
F2 C30 C29 117.3(3) . .
C31 C30 F2 118.4(3) . .
C31 C30 C29 124.3(3) . .
C30 C31 H31 120.9 . .
C30 C31 C32 118.2(3) . .
C32 C31 H31 120.9 . .
C31 C32 C27 119.1(2) . .
C33 C32 C27 118.9(2) . .
C33 C32 C31 122.0(2) . .
C32 C33 H33 119.1 . .
C34 C33 C32 121.8(2) . .
C34 C33 H33 119.1 . .
C25 C34 C13 122.65(19) . .
C33 C34 C13 118.36(18) . .
C33 C34 C25 118.9(2) . .
C35 Cl1 Cl2 26.4(2) . 3
Cl2 Cl2 Cl1 147.5(3) 3 3
Cl2 Cl2 C35 147.2(7) 3 3
Cl2 Cl2 C35 16.5(4) 3 .
C35 Cl2 Cl1 55.2(5) 3 3
C35 Cl2 Cl1 137.4(3) . 3
C35 Cl2 C35 163.8(4) 3 .
Cl1 C35 Cl2 111.5(4) . .
Cl1 C35 H35A 108.9 . .
Cl1 C35 H35B 109.4 . .
Cl2 C35 Cl1 98.4(6) 3 .
Cl2 C35 Cl2 16.2(4) 3 .
Cl2 C35 H35A 109.1 . .
Cl2 C35 H35A 124.0 3 .
Cl2 C35 H35B 106.9 3 .
Cl2 C35 H35B 109.5 . .
H35A C35 H35B 108.3 . .

loop_
_geom_bond_atom_site_label_1
_geom_bond_atom_site_label_2
_geom_bond_distance
_geom_bond_site_symmetry_2
F1 C18 1.350(3) .
F2 C30 1.353(3) .
O1 C1 1.366(3) .
O1 C7 1.366(3) .
O2 C24 1.223(2) .
C1 C2 1.377(3) .
C1 C6 1.372(3) .
C2 H2 0.9300 .
C2 C3 1.348(3) .
C3 H3 0.9300 .
C3 C4 1.382(4) .
C4 H4 0.9300 .
C4 C5 1.368(3) .
C5 H5 0.9300 .
C5 C6 1.378(3) .
C6 C13 1.529(3) .
C7 C8 1.382(3) .
C7 C12 1.365(3) .
C8 H8 0.9300 .
C8 C9 1.358(3) .
C9 H9 0.9300 .
C9 C10 1.367(3) .
C10 H10 0.9300 .
C10 C11 1.363(3) .
C11 H11 0.9300 .
C11 C12 1.382(3) .
C12 C13 1.528(3) .
C13 C14 1.533(3) .
C13 C34 1.531(3) .
C14 C15 1.364(3) .
C14 C23 1.413(3) .
C15 H15 0.9300 .
C15 C16 1.414(3) .
C16 C17 1.409(3) .
C16 C21 1.413(3) .
C17 H17 0.9300 .
C17 C18 1.352(3) .
C18 C19 1.383(4) .
C19 H19 0.9300 .
C19 C20 1.348(4) .
C20 H20 0.9300 .
C20 C21 1.418(3) .
C21 C22 1.389(3) .
C22 H22 0.9300 .
C22 C23 1.379(3) .
C23 C24 1.469(3) .
C24 C25 1.467(3) .
C25 C26 1.376(3) .
C25 C34 1.414(3) .
C26 H26 0.9300 .
C26 C27 1.395(3) .
C27 C28 1.415(3) .
C27 C32 1.422(3) .
C28 H28 0.9300 .
C28 C29 1.352(4) .
C29 H29 0.9300 .
C29 C30 1.390(4) .
C30 C31 1.351(3) .
C31 H31 0.9300 .
C31 C32 1.414(3) .
C32 C33 1.412(3) .
C33 H33 0.9300 .
C33 C34 1.369(3) .
Cl1 Cl2 2.083(3) 3
Cl1 C35 1.728(8) .
Cl2 Cl1 2.083(3) 3
Cl2 Cl2 0.920(4) 3
Cl2 C35 1.781(8) .
Cl2 C35 0.936(7) 3
C35 Cl2 0.936(7) 3
C35 H35A 0.9600 .
C35 H35B 0.9599 .

loop_
_geom_torsion_atom_site_label_1
_geom_torsion_atom_site_label_2
_geom_torsion_atom_site_label_3
_geom_torsion_atom_site_label_4
_geom_torsion
_geom_torsion_site_symmetry_1
_geom_torsion_site_symmetry_4
F1 C18 C19 C20 178.6(2) . .
F2 C30 C31 C32 179.9(2) . .
O1 C1 C2 C3 179.7(2) . .
O1 C1 C6 C5 178.8(2) . .
O1 C1 C6 C13 -1.5(3) . .
O1 C7 C8 C9 -179.9(2) . .
O1 C7 C12 C11 179.4(2) . .
O1 C7 C12 C13 0.3(3) . .
O2 C24 C25 C26 -1.4(3) . .
O2 C24 C25 C34 178.8(2) . .
C1 O1 C7 C8 -176.3(2) . .
C1 O1 C7 C12 4.1(3) . .
C1 C2 C3 C4 1.4(4) . .
C1 C6 C13 C12 5.2(3) . .
C1 C6 C13 C14 -112.4(2) . .
C1 C6 C13 C34 122.8(2) . .
C2 C1 C6 C5 -1.2(3) . .
C2 C1 C6 C13 178.5(2) . .
C2 C3 C4 C5 -1.1(4) . .
C3 C4 C5 C6 -0.4(4) . .
C4 C5 C6 C1 1.5(4) . .
C4 C5 C6 C13 -178.1(2) . .
C5 C6 C13 C12 -175.17(19) . .
C5 C6 C13 C14 67.3(2) . .
C5 C6 C13 C34 -57.6(3) . .
C6 C1 C2 C3 -0.3(4) . .
C6 C13 C14 C15 54.5(2) . .
C6 C13 C14 C23 -127.3(2) . .
C6 C13 C34 C25 128.4(2) . .
C6 C13 C34 C33 -54.0(2) . .
C7 O1 C1 C2 176.5(2) . .
C7 O1 C1 C6 -3.5(3) . .
C7 C8 C9 C10 0.9(4) . .
C7 C12 C13 C6 -4.6(3) . .
C7 C12 C13 C14 113.9(2) . .
C7 C12 C13 C34 -123.3(2) . .
C8 C7 C12 C11 -0.2(3) . .
C8 C7 C12 C13 -179.3(2) . .
C8 C9 C10 C11 -0.9(4) . .
C9 C10 C11 C12 0.3(4) . .
C10 C11 C12 C7 0.2(4) . .
C10 C11 C12 C13 179.3(2) . .
C11 C12 C13 C6 176.37(19) . .
C11 C12 C13 C14 -65.1(2) . .
C11 C12 C13 C34 57.7(2) . .
C12 C7 C8 C9 -0.3(4) . .
C12 C13 C14 C15 -63.5(2) . .
C12 C13 C14 C23 114.6(2) . .
C12 C13 C34 C25 -113.4(2) . .
C12 C13 C34 C33 64.2(2) . .
C13 C14 C15 C16 179.85(18) . .
C13 C14 C23 C22 179.50(18) . .
C13 C14 C23 C24 0.6(3) . .
C14 C13 C34 C25 6.0(3) . .
C14 C13 C34 C33 -176.46(18) . .
C14 C15 C16 C17 -178.8(2) . .
C14 C15 C16 C21 0.9(3) . .
C14 C23 C24 O2 -177.6(2) . .
C14 C23 C24 C25 2.8(3) . .
C15 C14 C23 C22 -2.4(3) . .
C15 C14 C23 C24 178.7(2) . .
C15 C16 C17 C18 -179.1(2) . .
C15 C16 C21 C20 178.3(2) . .
C15 C16 C21 C22 -2.8(3) . .
C16 C17 C18 F1 -179.3(2) . .
C16 C17 C18 C19 0.3(4) . .
C16 C21 C22 C23 2.1(3) . .
C17 C16 C21 C20 -1.9(3) . .
C17 C16 C21 C22 177.0(2) . .
C17 C18 C19 C20 -1.0(4) . .
C18 C19 C20 C21 0.2(4) . .
C19 C20 C21 C16 1.3(4) . .
C19 C20 C21 C22 -177.6(2) . .
C20 C21 C22 C23 -179.0(2) . .
C21 C16 C17 C18 1.2(3) . .
C21 C22 C23 C14 0.5(3) . .
C21 C22 C23 C24 179.41(19) . .
C22 C23 C24 O2 3.5(3) . .
C22 C23 C24 C25 -176.07(19) . .
C23 C14 C15 C16 1.6(3) . .
C23 C24 C25 C26 178.11(18) . .
C23 C24 C25 C34 -1.7(3) . .
C24 C25 C26 C27 -179.20(19) . .
C24 C25 C34 C13 -3.0(3) . .
C24 C25 C34 C33 179.46(19) . .
C25 C26 C27 C28 179.6(2) . .
C25 C26 C27 C32 -0.5(3) . .
C26 C25 C34 C13 177.27(18) . .
C26 C25 C34 C33 -0.3(3) . .
C26 C27 C28 C29 179.9(2) . .
C26 C27 C32 C31 -179.8(2) . .
C26 C27 C32 C33 0.2(3) . .
C27 C28 C29 C30 -0.1(4) . .
C27 C32 C33 C34 0.0(3) . .
C28 C27 C32 C31 0.0(3) . .
C28 C27 C32 C33 -179.9(2) . .
C28 C29 C30 F2 -179.9(2) . .
C28 C29 C30 C31 0.2(4) . .
C29 C30 C31 C32 -0.1(4) . .
C30 C31 C32 C27 0.0(3) . .
C30 C31 C32 C33 179.9(2) . .
C31 C32 C33 C34 -179.9(2) . .
C32 C27 C28 C29 0.1(4) . .
C32 C33 C34 C13 -177.65(18) . .
C32 C33 C34 C25 0.0(3) . .
C34 C13 C14 C15 177.09(18) . .
C34 C13 C14 C23 -4.8(3) . .
C34 C25 C26 C27 0.6(3) . .
Cl1 Cl2 C35 Cl1 173.5(2) 3 .
Cl1 Cl2 C35 Cl2 135.8(11) 3 3
Cl2 Cl1 C35 Cl2 -10.0(3) 3 .
Cl2 Cl2 C35 Cl1 37.7(10) 3 .
C35 Cl2 C35 Cl1 37.7(10) 3 .
C35 Cl2 C35 Cl2 -0.007(9) 3 3
